data_4326634
loop_
_publ_author_name
'Irene Bassanetti'
'Luciano Marchi\`o'

_publ_contact_author_address
;
Departimento di Chimica GIAF
Universit\`a di Parma
via Usberti 17/a, 43100, Parma, Italy
;
_publ_contact_author_email marchio@unipr.it
_publ_contact_author_fax '0039 0521 905557'
_publ_contact_author_name 'Dr. Luciano Marchi\`o'
_publ_contact_author_phone '0039 0521 905419'
_publ_section_title
;
 Structural Variability in Ag(I) and Cu(I) Coordination Polymers with
 Thioether-Functionalized Bis(pyrazolyl)methane Ligands
;
_journal_name_full 'Inorganic Chemistry'
_journal_page_first 10786
_journal_page_last 10797
_journal_paper_doi 10.1021/ic201338w
_journal_volume 50
_journal_year 2011
_chemical_formula_moiety 'C42 H38 Cu2 N10 S2 2+, 2(B F4 1-)'
_chemical_formula_sum 'C42 H38 B2 Cu2 F8 N10 S2'
_chemical_formula_weight 1047.64
_chemical_name_systematic
;
 ?
;
_space_group_IT_number 15
_symmetry_cell_setting monoclinic
_symmetry_space_group_name_Hall '-C 2yc'
_symmetry_space_group_name_H-M 'C 1 2/c 1'
_atom_sites_solution_hydrogens geom
_atom_sites_solution_primary direct
_atom_sites_solution_secondary difmap
_audit_creation_method SHELXL-97
_cell_angle_alpha 90.00
_cell_angle_beta 99.832(2)
_cell_angle_gamma 90.00
_cell_formula_units_Z 4
_cell_length_a 26.105(3)
_cell_length_b 8.080(1)
_cell_length_c 21.356(2)
_cell_measurement_reflns_used 4378
_cell_measurement_temperature 190(2)
_cell_measurement_theta_max 27.05
_cell_measurement_theta_min 1.58
_cell_volume 4438.4(9)
_computing_cell_refinement Saint
_computing_data_collection Smart
_computing_data_reduction Saint
_computing_structure_refinement 'SHELXL-97 (Sheldrick, 1997)'
_computing_structure_solution Sir2004
_diffrn_ambient_temperature 190(2)
_diffrn_measured_fraction_theta_full 0.991
_diffrn_measured_fraction_theta_max 0.991
_diffrn_measurement_device_type 'Bruker Smart 1000 CCD'
_diffrn_measurement_method 'theta & omega scan'
_diffrn_radiation_monochromator graphite
_diffrn_radiation_source 'fine-focus sealed tube'
_diffrn_radiation_type MoK\a
_diffrn_radiation_wavelength 0.71073
_diffrn_reflns_av_R_equivalents 0.0788
_diffrn_reflns_av_sigmaI/netI 0.1170
_diffrn_reflns_limit_h_max 33
_diffrn_reflns_limit_h_min -33
_diffrn_reflns_limit_k_max 10
_diffrn_reflns_limit_k_min -10
_diffrn_reflns_limit_l_max 27
_diffrn_reflns_limit_l_min -27
_diffrn_reflns_number 18698
_diffrn_reflns_theta_full 27.05
_diffrn_reflns_theta_max 27.05
_diffrn_reflns_theta_min 1.58
_diffrn_standards_decay_% none
_exptl_absorpt_coefficient_mu 1.131
_exptl_absorpt_correction_T_max 1.000
_exptl_absorpt_correction_T_min 0.836
_exptl_absorpt_correction_type multi-scan
_exptl_absorpt_process_details SADABS
_exptl_crystal_colour colorless
_exptl_crystal_density_diffrn 1.568
_exptl_crystal_description plate
_exptl_crystal_F_000 2128
_exptl_crystal_size_max 0.20
_exptl_crystal_size_mid 0.12
_exptl_crystal_size_min 0.05
_refine_diff_density_max 0.767
_refine_diff_density_min -0.664
_refine_diff_density_rms 0.073
_refine_ls_extinction_method none
_refine_ls_goodness_of_fit_ref 1.006
_refine_ls_hydrogen_treatment constr
_refine_ls_matrix_type full
_refine_ls_number_parameters 299
_refine_ls_number_reflns 4837
_refine_ls_number_restraints 0
_refine_ls_restrained_S_all 1.006
_refine_ls_R_factor_all 0.1159
_refine_ls_R_factor_gt 0.0521
_refine_ls_shift/su_max 0.000
_refine_ls_shift/su_mean 0.000
_refine_ls_structure_factor_coef Fsqd
_refine_ls_weighting_details 'calc w=1/[\s^2^(Fo^2^)+(0.0185P)^2^+0.0000P] where P=(Fo^2^+2Fc^2^)/3'
_refine_ls_weighting_scheme calc
_refine_ls_wR_factor_gt 0.0773
_refine_ls_wR_factor_ref 0.0849
_reflns_number_gt 2512
_reflns_number_total 4837
_reflns_threshold_expression >2sigma(I)
_cod_data_source_file ic201338w_si_001_03.cif
_cod_data_source_block ib54
_cod_database_code 4326634

loop_
_symmetry_equiv_pos_as_xyz
'x, y, z'
'-x, y, -z+1/2'
'x+1/2, y+1/2, z'
'-x+1/2, y+1/2, -z+1/2'
'-x, -y, -z'
'x, -y, z-1/2'
'-x+1/2, -y+1/2, -z'
'x+1/2, -y+1/2, z-1/2'

loop_
_atom_site_label
_atom_site_type_symbol
_atom_site_fract_x
_atom_site_fract_y
_atom_site_fract_z
_atom_site_U_iso_or_equiv
_atom_site_adp_type
_atom_site_occupancy
_atom_site_symmetry_multiplicity
_atom_site_calc_flag
_atom_site_refinement_flags
Cu Cu 0.434988(19) 0.05300(6) 0.11888(3) 0.03883(16) Uani 1 1 d .
S13 S 0.58372(4) 0.21582(13) 0.29755(5) 0.0313(3) Uani 1 1 d .
N22 N 0.49271(12) 0.1551(4) 0.07906(15) 0.0343(9) Uani 1 1 d .
F4 F 0.16443(9) 0.0525(3) 0.14688(10) 0.0604(7) Uani 1 1 d .
F3 F 0.18670(10) -0.1027(3) 0.06801(11) 0.0562(7) Uani 1 1 d .
N14 N 0.37193(12) 0.0129(4) 0.05787(16) 0.0369(9) Uani 1 1 d .
F2 F 0.22519(10) 0.1423(3) 0.09212(12) 0.0619(8) Uani 1 1 d .
N21 N 0.48028(12) -0.1335(4) 0.16056(15) 0.0350(9) Uani 1 1 d .
C32 C 0.57570(16) 0.2173(5) 0.0727(2) 0.0418(11) Uani 1 1 d .
H32 H 0.6117 0.2252 0.0828 0.050 Uiso 1 1 calc R
F1 F 0.14114(10) 0.1355(3) 0.04541(11) 0.0657(8) Uani 1 1 d .
C33 C 0.64885(14) -0.0266(5) 0.16404(17) 0.0303(10) Uani 1 1 d .
H33 H 0.6385 -0.0707 0.1236 0.036 Uiso 1 1 calc R
C43 C 0.70066(15) -0.0327(5) 0.19208(18) 0.0360(10) Uani 1 1 d .
H43 H 0.7252 -0.0785 0.1703 0.043 Uiso 1 1 calc R
N11 N 0.53254(12) -0.1201(4) 0.16156(14) 0.0292(8) Uani 1 1 d .
C73 C 0.62863(15) 0.1106(4) 0.25616(18) 0.0277(9) Uani 1 1 d .
N12 N 0.54417(12) 0.1343(4) 0.10566(15) 0.0320(8) Uani 1 1 d .
C14 C 0.33466(16) 0.0025(5) 0.02378(19) 0.0325(10) Uani 1 1 d .
B B 0.17917(19) 0.0573(7) 0.0884(2) 0.0368(12) Uani 1 1 d .
C23 C 0.61246(13) 0.0445(5) 0.19573(17) 0.0269(9) Uani 1 1 d .
C53 C 0.71580(14) 0.0295(5) 0.25247(18) 0.0342(10) Uani 1 1 d .
H53 H 0.7505 0.0232 0.2717 0.041 Uiso 1 1 calc R
C83 C 0.62121(14) 0.3929(5) 0.32580(18) 0.0294(10) Uani 1 1 d .
C31 C 0.55513(16) -0.2717(5) 0.16107(18) 0.0399(11) Uani 1 1 d .
H31 H 0.5901 -0.2937 0.1614 0.048 Uiso 1 1 calc R
C24 C 0.28506(14) -0.0133(5) -0.01994(18) 0.0424(12) Uani 1 1 d .
H24A H 0.2871 -0.1034 -0.0487 0.064 Uiso 1 1 calc R
H24B H 0.2779 0.0875 -0.0436 0.064 Uiso 1 1 calc R
H24C H 0.2577 -0.0344 0.0039 0.064 Uiso 1 1 calc R
C22 C 0.54457(18) 0.2879(6) 0.0213(2) 0.0520(13) Uani 1 1 d .
H22 H 0.5550 0.3497 -0.0111 0.062 Uiso 1 1 calc R
C63 C 0.68052(15) 0.0999(4) 0.28403(18) 0.0309(10) Uani 1 1 d .
H63 H 0.6912 0.1414 0.3248 0.037 Uiso 1 1 calc R
C103 C 0.65838(14) 0.5749(5) 0.40920(19) 0.0364(11) Uani 1 1 d .
H103 H 0.6647 0.6037 0.4520 0.044 Uiso 1 1 calc R
C113 C 0.67576(15) 0.6751(5) 0.3652(2) 0.0367(11) Uani 1 1 d .
H113 H 0.6944 0.7704 0.3786 0.044 Uiso 1 1 calc R
C93 C 0.63147(14) 0.4314(5) 0.38985(17) 0.0310(10) Uani 1 1 d .
H93 H 0.6204 0.3617 0.4195 0.037 Uiso 1 1 calc R
C11 C 0.47162(16) -0.2913(6) 0.1604(2) 0.0467(12) Uani 1 1 d .
H11 H 0.4389 -0.3369 0.1605 0.056 Uiso 1 1 calc R
C133 C 0.63844(15) 0.4962(5) 0.28134(19) 0.0343(11) Uani 1 1 d .
H133 H 0.6314 0.4707 0.2383 0.041 Uiso 1 1 calc R
C12 C 0.49406(17) 0.2469(5) 0.02824(19) 0.0453(12) Uani 1 1 d .
H12 H 0.4646 0.2804 0.0002 0.054 Uiso 1 1 calc R
C123 C 0.66604(15) 0.6366(5) 0.3024(2) 0.0362(11) Uani 1 1 d .
H123 H 0.6781 0.7057 0.2733 0.043 Uiso 1 1 calc R
C21 C 0.51596(17) -0.3857(6) 0.1600(2) 0.0513(13) Uani 1 1 d .
H21 H 0.5186 -0.5004 0.1592 0.062 Uiso 1 1 calc R
C13 C 0.55572(13) 0.0457(5) 0.16722(16) 0.0247(9) Uani 1 1 d .
H13 H 0.5380 0.1071 0.1969 0.030 Uiso 1 1 calc R

loop_
_atom_site_aniso_label
_atom_site_aniso_U_11
_atom_site_aniso_U_22
_atom_site_aniso_U_33
_atom_site_aniso_U_23
_atom_site_aniso_U_13
_atom_site_aniso_U_12
Cu 0.0256(3) 0.0413(3) 0.0485(3) 0.0045(3) 0.0033(2) 0.0023(3)
S13 0.0257(6) 0.0357(6) 0.0328(6) -0.0045(5) 0.0058(5) -0.0020(5)
N22 0.029(2) 0.040(2) 0.032(2) 0.0104(17) -0.0017(17) 0.0047(16)
F4 0.0617(18) 0.090(2) 0.0334(15) 0.0059(14) 0.0203(13) 0.0193(16)
F3 0.0711(18) 0.0410(17) 0.0616(18) -0.0076(13) 0.0262(15) -0.0021(13)
N14 0.027(2) 0.037(2) 0.045(2) 0.0000(17) 0.0028(18) -0.0006(16)
F2 0.0525(18) 0.0638(19) 0.0697(19) -0.0094(15) 0.0115(14) -0.0169(15)
N21 0.022(2) 0.032(2) 0.050(2) 0.0022(18) 0.0029(17) -0.0058(16)
C32 0.031(3) 0.045(3) 0.053(3) 0.009(2) 0.017(2) -0.006(2)
F1 0.0680(19) 0.080(2) 0.0442(17) 0.0121(15) -0.0049(14) 0.0160(16)
C33 0.028(2) 0.036(3) 0.027(2) -0.004(2) 0.0054(19) -0.003(2)
C43 0.032(3) 0.046(3) 0.033(3) -0.005(2) 0.014(2) -0.002(2)
N11 0.0225(19) 0.028(2) 0.035(2) 0.0011(16) -0.0003(16) -0.0003(16)
C73 0.030(2) 0.028(2) 0.026(2) 0.0012(18) 0.0056(19) -0.0069(18)
N12 0.027(2) 0.036(2) 0.032(2) 0.0007(16) 0.0053(17) -0.0015(16)
C14 0.031(3) 0.034(3) 0.033(3) -0.001(2) 0.008(2) -0.0006(19)
B 0.040(3) 0.042(3) 0.028(3) 0.000(3) 0.009(2) 0.003(3)
C23 0.022(2) 0.027(2) 0.031(2) -0.001(2) 0.0039(18) -0.0051(19)
C53 0.018(2) 0.043(3) 0.040(3) -0.001(2) 0.003(2) -0.004(2)
C83 0.026(2) 0.032(3) 0.030(2) 0.0011(19) 0.0053(19) 0.0059(18)
C31 0.035(3) 0.036(3) 0.047(3) -0.003(2) 0.003(2) 0.008(2)
C24 0.034(3) 0.053(3) 0.038(3) -0.004(2) 0.000(2) -0.001(2)
C22 0.055(3) 0.056(3) 0.049(3) 0.024(3) 0.021(3) 0.005(3)
C63 0.029(2) 0.034(3) 0.028(2) -0.0035(18) -0.001(2) -0.0017(19)
C103 0.032(2) 0.043(3) 0.032(3) -0.008(2) -0.002(2) 0.001(2)
C113 0.032(3) 0.030(3) 0.048(3) -0.007(2) 0.007(2) -0.002(2)
C93 0.034(2) 0.036(3) 0.024(2) 0.004(2) 0.0062(18) 0.004(2)
C11 0.030(3) 0.042(3) 0.064(3) 0.006(3) -0.004(2) -0.013(2)
C133 0.041(3) 0.035(3) 0.028(2) 0.0026(19) 0.010(2) 0.004(2)
C12 0.040(3) 0.057(3) 0.039(3) 0.011(2) 0.009(2) 0.006(2)
C123 0.038(3) 0.029(3) 0.046(3) 0.003(2) 0.019(2) 0.003(2)
C21 0.038(3) 0.028(3) 0.084(4) 0.004(2) 0.001(3) -0.005(2)
C13 0.025(2) 0.025(2) 0.024(2) 0.0011(19) 0.0035(17) -0.0006(19)

loop_
_atom_type_symbol
_atom_type_description
_atom_type_scat_dispersion_real
_atom_type_scat_dispersion_imag
_atom_type_scat_source
C C 0.0033 0.0016 'International Tables Vol C Tables 4.2.6.8 and 6.1.1.4'
H H 0.0000 0.0000 'International Tables Vol C Tables 4.2.6.8 and 6.1.1.4'
N N 0.0061 0.0033 'International Tables Vol C Tables 4.2.6.8 and 6.1.1.4'
S S 0.1246 0.1234 'International Tables Vol C Tables 4.2.6.8 and 6.1.1.4'
Cu Cu 0.3201 1.2651 'International Tables Vol C Tables 4.2.6.8 and 6.1.1.4'
B B 0.0013 0.0007 'International Tables Vol C Tables 4.2.6.8 and 6.1.1.4'
F F 0.0171 0.0103 'International Tables Vol C Tables 4.2.6.8 and 6.1.1.4'

loop_
_geom_angle_atom_site_label_1
_geom_angle_atom_site_label_2
_geom_angle_atom_site_label_3
_geom_angle
_geom_angle_site_symmetry_3
N14 Cu N21 122.30(14) .
N14 Cu N22 113.04(13) .
N21 Cu N22 93.85(13) .
N14 Cu S13 110.04(10) 2_655
N21 Cu S13 105.42(10) 2_655
N22 Cu S13 111.03(10) 2_655
C83 S13 C73 100.35(17) .
C83 S13 Cu 111.62(13) 2_655
C73 S13 Cu 110.40(12) 2_655
C12 N22 N12 104.3(3) .
C12 N22 Cu 134.4(3) .
N12 N22 Cu 121.3(2) .
C14 N14 Cu 174.4(3) .
C11 N21 N11 104.6(3) .
C11 N21 Cu 130.0(3) .
N11 N21 Cu 117.0(2) .
N12 C32 C22 107.0(4) .
N12 C32 H32 126.5 .
C22 C32 H32 126.5 .
C23 C33 C43 120.4(4) .
C23 C33 H33 119.8 .
C43 C33 H33 119.8 .
C53 C43 C33 119.7(4) .
C53 C43 H43 120.2 .
C33 C43 H43 120.2 .
C31 N11 N21 111.2(3) .
C31 N11 C13 130.5(3) .
N21 N11 C13 118.1(3) .
C63 C73 C23 119.5(3) .
C63 C73 S13 119.3(3) .
C23 C73 S13 121.1(3) .
C32 N12 N22 111.3(3) .
C32 N12 C13 130.8(3) .
N22 N12 C13 117.5(3) .
N14 C14 C24 178.6(5) .
F4 B F2 109.9(4) .
F4 B F1 109.7(4) .
F2 B F1 109.3(4) .
F4 B F3 109.7(4) .
F2 B F3 108.3(4) .
F1 B F3 109.9(4) .
C33 C23 C73 119.2(3) .
C33 C23 C13 121.1(3) .
C73 C23 C13 119.6(3) .
C63 C53 C43 120.5(4) .
C63 C53 H53 119.7 .
C43 C53 H53 119.7 .
C93 C83 C133 120.5(4) .
C93 C83 S13 121.2(3) .
C133 C83 S13 118.2(3) .
N11 C31 C21 106.3(4) .
N11 C31 H31 126.8 .
C21 C31 H31 126.8 .
C14 C24 H24A 109.5 .
C14 C24 H24B 109.5 .
H24A C24 H24B 109.5 .
C14 C24 H24C 109.5 .
H24A C24 H24C 109.5 .
H24B C24 H24C 109.5 .
C32 C22 C12 105.0(4) .
C32 C22 H22 127.5 .
C12 C22 H22 127.5 .
C53 C63 C73 120.7(4) .
C53 C63 H63 119.7 .
C73 C63 H63 119.7 .
C113 C103 C93 120.0(4) .
C113 C103 H103 120.0 .
C93 C103 H103 120.0 .
C123 C113 C103 120.8(4) .
C123 C113 H113 119.6 .
C103 C113 H113 119.6 .
C103 C93 C83 119.2(4) .
C103 C93 H93 120.4 .
C83 C93 H93 120.4 .
N21 C11 C21 113.3(4) .
N21 C11 H11 123.3 .
C21 C11 H11 123.3 .
C123 C133 C83 118.8(4) .
C123 C133 H133 120.6 .
C83 C133 H133 120.6 .
N22 C12 C22 112.3(4) .
N22 C12 H12 123.8 .
C22 C12 H12 123.8 .
C113 C123 C133 120.7(4) .
C113 C123 H123 119.7 .
C133 C123 H123 119.7 .
C31 C21 C11 104.5(4) .
C31 C21 H21 127.7 .
C11 C21 H21 127.7 .
N11 C13 N12 110.5(3) .
N11 C13 C23 113.0(3) .
N12 C13 C23 113.6(3) .
N11 C13 H13 106.4 .
N12 C13 H13 106.4 .
C23 C13 H13 106.4 .

loop_
_geom_bond_atom_site_label_1
_geom_bond_atom_site_label_2
_geom_bond_distance
_geom_bond_site_symmetry_2
Cu N14 1.944(3) .
Cu N21 2.025(3) .
Cu N22 2.028(3) .
Cu S13 2.3349(11) 2_655
S13 C83 1.780(4) .
S13 C73 1.798(4) .
S13 Cu 2.3349(11) 2_655
N22 C12 1.320(4) .
N22 N12 1.377(4) .
F4 B 1.368(5) .
F3 B 1.388(5) .
N14 C14 1.114(4) .
F2 B 1.374(5) .
N21 C11 1.295(5) .
N21 N11 1.365(4) .
C32 N12 1.350(4) .
C32 C22 1.373(5) .
C32 H32 0.9300 .
F1 B 1.384(5) .
C33 C23 1.382(5) .
C33 C43 1.383(5) .
C33 H33 0.9300 .
C43 C53 1.378(5) .
C43 H43 0.9300 .
N11 C31 1.360(4) .
N11 C13 1.467(4) .
C73 C63 1.386(5) .
C73 C23 1.394(5) .
N12 C13 1.482(4) .
C14 C24 1.467(5) .
C23 C13 1.502(4) .
C53 C63 1.355(5) .
C53 H53 0.9300 .
C83 C93 1.384(5) .
C83 C133 1.395(5) .
C31 C21 1.374(5) .
C31 H31 0.9300 .
C24 H24A 0.9600 .
C24 H24B 0.9600 .
C24 H24C 0.9600 .
C22 C12 1.392(5) .
C22 H22 0.9300 .
C63 H63 0.9300 .
C103 C113 1.374(5) .
C103 C93 1.382(5) .
C103 H103 0.9300 .
C113 C123 1.359(5) .
C113 H113 0.9300 .
C93 H93 0.9300 .
C11 C21 1.387(5) .
C11 H11 0.9300 .
C133 C123 1.377(5) .
C133 H133 0.9300 .
C12 H12 0.9300 .
C123 H123 0.9300 .
C21 H21 0.9300 .
C13 H13 0.9800 .
